data_7022157
loop_
_publ_author_name
'Sabounchei, Seyyed Javad'
'Akhlaghi Bagherjeri, Fateme'
'Mozafari, Zeinab'
'Boskovic, Colette'
'Gable, Robert W.'
'Karamian, Roya'
'Asadbegy, Mostafa'

_publ_section_title
;
 Synthesis and characterization of novel simultaneous C and O-coordinated
 and nitrate-bridged complexes of silver(I) with carbonyl-stabilized
 sulfonium ylides and their antibacterial activities.
;
_journal_issue 7
_journal_name_full 'Dalton transactions (Cambridge, England : 2003)'
_journal_page_first 2520
_journal_page_last 2529
_journal_paper_doi 10.1039/c2dt31902k
_journal_volume 42
_journal_year 2013
_chemical_formula_sum 'C20.5 H25 Ag N3 O9.5 S2'
_chemical_formula_weight 637.42
_chemical_name_systematic
;
?
;
_space_group_IT_number 2
_symmetry_space_group_name_Hall '-P 1'
_symmetry_space_group_name_H-M 'P -1'
_atom_sites_solution_hydrogens geom
_atom_sites_solution_primary direct
_atom_sites_solution_secondary difmap
_audit_creation_method SHELXL-97
_cell_angle_alpha 80.762(2)
_cell_angle_beta 83.424(3)
_cell_angle_gamma 71.797(3)
_cell_formula_units_Z 4
_cell_length_a 10.6373(4)
_cell_length_b 11.2057(3)
_cell_length_c 23.4336(6)
_cell_measurement_temperature 130(2)
_cell_volume 2612.87(15)
_computing_structure_refinement 'SHELXL-97 (Sheldrick, 1997)'
_computing_structure_solution 'SHELXS-97 (Sheldrick, 1990)'
_diffrn_ambient_temperature 130(2)
_diffrn_measured_fraction_theta_full 0.986
_diffrn_measured_fraction_theta_max 0.986
_diffrn_radiation_monochromator graphite
_diffrn_radiation_source 'fine-focus sealed tube'
_diffrn_radiation_type CuK\a
_diffrn_radiation_wavelength 1.54184
_diffrn_reflns_av_R_equivalents 0.0295
_diffrn_reflns_av_sigmaI/netI 0.0324
_diffrn_reflns_limit_h_max 12
_diffrn_reflns_limit_h_min -13
_diffrn_reflns_limit_k_max 14
_diffrn_reflns_limit_k_min -13
_diffrn_reflns_limit_l_max 29
_diffrn_reflns_limit_l_min -28
_diffrn_reflns_number 26713
_diffrn_reflns_theta_full 77.17
_diffrn_reflns_theta_max 77.17
_diffrn_reflns_theta_min 3.83
_exptl_absorpt_coefficient_mu 8.176
_exptl_crystal_density_diffrn 1.620
_exptl_crystal_density_method 'not measured'
_exptl_crystal_F_000 1296
_refine_diff_density_max 2.693
_refine_diff_density_min -1.739
_refine_diff_density_rms 0.172
_refine_ls_extinction_method none
_refine_ls_goodness_of_fit_ref 0.950
_refine_ls_hydrogen_treatment mixed
_refine_ls_matrix_type full
_refine_ls_number_parameters 634
_refine_ls_number_reflns 10925
_refine_ls_number_restraints 43
_refine_ls_restrained_S_all 0.959
_refine_ls_R_factor_all 0.0671
_refine_ls_R_factor_gt 0.0599
_refine_ls_shift/su_max 9.707
_refine_ls_shift/su_mean 0.025
_refine_ls_structure_factor_coef Fsqd
_refine_ls_weighting_details 'calc w=1/[\s^2^(Fo^2^)+(0.1167P)^2^+18.2131P] where P=(Fo^2^+2Fc^2^)/3'
_refine_ls_weighting_scheme calc
_refine_ls_wR_factor_gt 0.1763
_refine_ls_wR_factor_ref 0.1856
_reflns_number_gt 9598
_reflns_number_total 10925
_reflns_threshold_expression >2sigma(I)
_cod_data_source_file c2dt31902k.txt
_cod_data_source_block fa-agmg
_cod_original_cell_volume 2612.88(14)
_cod_original_formula_sum 'C20.50 H25 Ag N3 O9.50 S2'
_cod_database_code 7022157

loop_
_symmetry_equiv_pos_as_xyz
'x, y, z'
'-x, -y, -z'

loop_
_atom_site_label
_atom_site_type_symbol
_atom_site_fract_x
_atom_site_fract_y
_atom_site_fract_z
_atom_site_U_iso_or_equiv
_atom_site_adp_type
_atom_site_occupancy
_atom_site_symmetry_multiplicity
_atom_site_calc_flag
_atom_site_refinement_flags
_atom_site_disorder_assembly
_atom_site_disorder_group
Ag1 Ag 0.47513(4) 0.18528(4) 0.201182(17) 0.02715(13) Uani 1 1 d . . .
Ag2 Ag 0.10284(4) 0.55573(4) 0.276827(17) 0.02906(13) Uani 1 1 d . . .
S3 S 0.35893(13) 0.50358(13) 0.18051(6) 0.0266(3) Uani 1 1 d . . .
S4 S -0.16796(12) 0.48849(12) 0.29264(5) 0.0234(3) Uani 1 1 d . . .
S2 S 0.20052(13) 0.21206(13) 0.28197(5) 0.0263(3) Uani 1 1 d . . .
S1 S 0.73808(14) 0.23571(13) 0.12730(6) 0.0279(3) Uani 1 1 d . . .
O2 O -0.1377(5) 0.7102(5) 0.57733(19) 0.0387(10) Uani 1 1 d . . .
O3 O -0.0243(5) 0.8417(5) 0.5708(2) 0.0426(11) Uani 1 1 d . . .
C25 C 0.3622(5) 0.4776(5) 0.3560(2) 0.0240(10) Uani 1 1 d . . .
C30 C 0.3253(5) 0.6019(5) 0.3694(2) 0.0273(11) Uani 1 1 d . . .
C9 C 0.7232(5) 0.1615(5) 0.3486(2) 0.0252(10) Uani 1 1 d . . .
C39 C -0.0442(5) 0.7673(5) 0.4870(2) 0.0254(11) Uani 1 1 d . . .
C35 C -0.0585(5) 0.6782(5) 0.4030(2) 0.0235(10) Uani 1 1 d . . .
C37 C -0.0113(6) 0.7715(5) 0.3692(2) 0.0270(11) Uani 1 1 d . . .
C7 C 0.6739(6) -0.0170(6) 0.4101(3) 0.0326(12) Uani 1 1 d . . .
C36 C -0.0764(5) 0.6753(5) 0.4634(2) 0.0240(10) Uani 1 1 d . . .
C26 C 0.3927(5) 0.3769(6) 0.3997(2) 0.0263(11) Uani 1 1 d . . .
C27 C 0.3826(5) 0.4019(5) 0.4565(2) 0.0265(11) Uani 1 1 d . . .
C40 C 0.0069(6) 0.8583(5) 0.4542(3) 0.0299(12) Uani 1 1 d . . .
C38 C 0.0228(6) 0.8604(6) 0.3948(3) 0.0306(12) Uani 1 1 d . . .
C28 C 0.3441(6) 0.5231(6) 0.4714(2) 0.0281(11) Uani 1 1 d . . .
C8 C 0.7066(6) 0.0934(5) 0.4022(2) 0.0277(11) Uani 1 1 d . . .
C29 C 0.3181(6) 0.6240(6) 0.4267(2) 0.0296(11) Uani 1 1 d . . .
N4 N -0.0700(5) 0.7720(5) 0.5498(2) 0.0317(11) Uani 1 1 d . . .
O10 O 0.1281(4) 0.3885(4) 0.18385(17) 0.0302(8) Uani 1 1 d . . .
O4 O 0.4305(4) 0.3342(4) 0.28629(19) 0.0329(9) Uani 1 1 d . . .
O1 O -0.1186(4) 0.4895(4) 0.40864(17) 0.0306(8) Uani 1 1 d . . .
O9 O 0.7161(5) 0.2582(5) 0.4491(2) 0.0434(11) Uani 1 1 d . . .
O8 O 0.7445(5) 0.0730(5) 0.49958(19) 0.0438(11) Uani 1 1 d . . .
O5 O 0.4434(5) 0.1870(4) 0.4890(2) 0.0460(12) Uani 1 1 d . . .
O6 O 0.4041(5) 0.3164(5) 0.55290(19) 0.0438(11) Uani 1 1 d . . .
C34 C -0.0951(5) 0.5795(5) 0.3772(2) 0.0242(10) Uani 1 1 d . . .
N3 N 0.4119(5) 0.2949(5) 0.5029(2) 0.0337(11) Uani 1 1 d . . .
C21 C 0.3090(5) 0.5458(6) 0.2506(2) 0.0272(11) Uani 1 1 d . . .
C24 C 0.3721(5) 0.4464(6) 0.2950(2) 0.0268(11) Uani 1 1 d . . .
C1 C 0.6913(5) 0.1459(5) 0.1908(2) 0.0248(10) Uani 1 1 d . . .
C13 C 0.2016(5) 0.2853(6) 0.1698(2) 0.0271(11) Uani 1 1 d . . .
N1 N 0.7233(5) 0.1457(5) 0.4540(2) 0.0348(11) Uani 1 1 d . . .
C4 C 0.7052(5) 0.1125(5) 0.2996(2) 0.0232(10) Uani 1 1 d . . .
C10 C 0.2681(5) 0.1818(5) 0.2112(2) 0.0264(11) Uani 1 1 d . . .
C31 C -0.1011(5) 0.5991(5) 0.3140(2) 0.0245(10) Uani 1 1 d . . .
C33 C -0.1765(6) 0.5421(6) 0.2163(2) 0.0276(11) Uani 1 1 d . . .
C5 C 0.6730(6) 0.0002(5) 0.3061(3) 0.0284(11) Uani 1 1 d . . .
C20 C 0.1863(7) 0.3796(6) 0.0671(3) 0.0362(13) Uani 1 1 d . . .
C6 C 0.6560(6) -0.0638(6) 0.3617(3) 0.0344(13) Uani 1 1 d . . .
C14 C 0.2280(6) 0.2703(6) 0.1062(2) 0.0320(12) Uani 1 1 d . . .
C2 C 0.7036(8) 0.1601(7) 0.0714(3) 0.0455(17) Uani 1 1 d . . .
C3 C 0.9164(7) 0.1840(8) 0.1220(3) 0.0472(18) Uani 1 1 d . . .
C19 C 0.2116(8) 0.3701(8) 0.0082(3) 0.0451(16) Uani 1 1 d . . .
O7 O 0.7465(4) 0.2898(4) 0.23901(16) 0.0273(8) Uani 1 1 d . . .
C11 C 0.7180(5) 0.1895(5) 0.2416(2) 0.0234(10) Uani 1 1 d . . .
C16 C 0.2936(10) 0.1536(8) 0.0856(3) 0.055(2) Uani 1 1 d . . .
C18 C 0.2745(11) 0.2581(9) -0.0133(3) 0.064(2) Uani 1 1 d . . .
C17 C 0.3164(12) 0.1481(10) 0.0265(4) 0.073(3) Uani 1 1 d . . .
C12 C 0.0520(6) 0.1653(6) 0.2885(3) 0.0330(12) Uani 1 1 d . . .
C22 C 0.5127(6) 0.5402(6) 0.1636(3) 0.0332(12) Uani 1 1 d . . .
C32 C -0.3405(6) 0.5346(6) 0.3167(3) 0.0327(12) Uani 1 1 d . . .
C23 C 0.2502(7) 0.6311(7) 0.1365(3) 0.0401(14) Uani 1 1 d . . .
C15 C 0.3057(6) 0.0836(7) 0.3272(3) 0.0376(14) Uani 1 1 d . . .
N2 N 0.1716(9) 0.4875(8) -0.0320(3) 0.0591(19) Uani 1 1 d . . .
O12 O 0.1849(8) 0.4812(7) -0.0844(2) 0.0714(19) Uani 1 1 d . . .
O11 O 0.1279(13) 0.5871(7) -0.0127(3) 0.125(4) Uani 1 1 d . . .
N6 N 0.5517(10) -0.1467(14) 0.1790(4) 0.058(2) Uiso 0.50 1 d PD A 1
O18 O 0.5764(11) -0.1624(12) 0.2295(4) 0.0580(10) Uiso 0.50 1 d PD A 1
O17 O 0.4410(10) -0.1393(12) 0.1662(5) 0.0580(10) Uiso 0.50 1 d PD A 1
O16 O 0.6339(10) -0.1325(11) 0.1397(4) 0.0580(10) Uiso 0.50 1 d PD A 1
N7 N 0.3773(12) -0.1512(14) 0.2333(5) 0.058(2) Uiso 0.50 1 d PD B 2
O19 O 0.4932(11) -0.1755(11) 0.2477(5) 0.0580(10) Uiso 0.50 1 d PD B 2
O21 O 0.2643(11) -0.1471(12) 0.2627(5) 0.0580(10) Uiso 0.50 1 d PD B 2
O20 O 0.3810(12) -0.1329(12) 0.1784(5) 0.0580(10) Uiso 0.50 1 d PD B 2
N9 N -0.025(2) -0.142(3) 0.1775(9) 0.058(2) Uiso 0.25 1 d PD C 3
O27 O -0.086(2) -0.158(2) 0.1393(9) 0.0580(10) Uiso 0.25 1 d PD C 3
O26 O 0.071(2) -0.100(2) 0.1774(10) 0.0580(10) Uiso 0.25 1 d PD C 3
O25 O -0.075(2) -0.171(2) 0.2260(8) 0.0580(10) Uiso 0.25 1 d PD C 3
N8 N 0.132(2) -0.107(3) 0.2253(9) 0.058(2) Uiso 0.25 1 d PD D 4
O23 O 0.164(2) -0.060(2) 0.1764(8) 0.0580(10) Uiso 0.25 1 d PD D 4
O22 O 0.203(2) -0.139(2) 0.2662(9) 0.0580(10) Uiso 0.25 1 d PD D 4
O24 O 0.0191(19) -0.110(2) 0.2312(10) 0.0580(10) Uiso 0.25 1 d PD D 4
O28 O 0.1026(14) -0.0765(14) 0.0421(6) 0.070(3) Uiso 0.50 1 d P . .
C41 C 0.0004(18) -0.1457(17) 0.0314(8) 0.056(4) Uiso 0.50 1 d P . .
O29 O 0.3815(10) -0.1629(9) 0.0545(4) 0.041(2) Uiso 0.50 1 d P . .
N5 N 0.5010(13) 0.4686(16) 0.0147(7) 0.070 Uiso 0.50 1 d PD . .
O14 O 0.4659(14) 0.4167(14) 0.0620(6) 0.070 Uiso 0.50 1 d PD . .
O15 O 0.5023(14) 0.5813(17) 0.0227(8) 0.070 Uiso 0.50 1 d PD . .
O13 O 0.5431(14) 0.4119(17) -0.0220(8) 0.070 Uiso 0.50 1 d PD . .

loop_
_atom_site_aniso_label
_atom_site_aniso_U_11
_atom_site_aniso_U_22
_atom_site_aniso_U_33
_atom_site_aniso_U_23
_atom_site_aniso_U_13
_atom_site_aniso_U_12
Ag1 0.0226(2) 0.0330(2) 0.0277(2) -0.00987(16) 0.00107(14) -0.00909(16)
Ag2 0.0192(2) 0.0448(3) 0.0255(2) -0.01242(17) 0.00148(14) -0.01026(17)
S3 0.0233(6) 0.0359(7) 0.0232(6) -0.0126(5) 0.0019(5) -0.0096(5)
S4 0.0214(6) 0.0283(6) 0.0220(6) -0.0064(5) -0.0009(4) -0.0084(5)
S2 0.0240(6) 0.0328(7) 0.0208(6) -0.0037(5) -0.0011(5) -0.0069(5)
S1 0.0295(7) 0.0311(7) 0.0215(6) -0.0055(5) 0.0008(5) -0.0066(5)
O2 0.039(2) 0.055(3) 0.026(2) -0.0118(19) 0.0068(17) -0.020(2)
O3 0.054(3) 0.049(3) 0.034(2) -0.022(2) -0.003(2) -0.020(2)
C25 0.019(2) 0.030(3) 0.026(3) -0.012(2) 0.0024(19) -0.009(2)
C30 0.025(3) 0.029(3) 0.026(3) -0.009(2) -0.003(2) -0.002(2)
C9 0.025(3) 0.026(3) 0.023(2) -0.005(2) 0.0015(19) -0.005(2)
C39 0.024(3) 0.031(3) 0.022(2) -0.010(2) -0.0009(19) -0.005(2)
C35 0.019(2) 0.025(2) 0.026(3) -0.006(2) -0.0021(19) -0.0041(19)
C37 0.025(3) 0.026(3) 0.029(3) -0.004(2) -0.002(2) -0.006(2)
C7 0.029(3) 0.031(3) 0.032(3) 0.002(2) 0.001(2) -0.005(2)
C36 0.020(2) 0.027(3) 0.024(2) -0.008(2) -0.0004(19) -0.005(2)
C26 0.020(2) 0.035(3) 0.026(3) -0.012(2) 0.006(2) -0.011(2)
C27 0.024(3) 0.031(3) 0.026(3) -0.005(2) 0.003(2) -0.011(2)
C40 0.026(3) 0.026(3) 0.038(3) -0.012(2) 0.000(2) -0.006(2)
C38 0.031(3) 0.028(3) 0.035(3) -0.008(2) 0.002(2) -0.011(2)
C28 0.025(3) 0.035(3) 0.023(3) -0.010(2) -0.002(2) -0.005(2)
C8 0.026(3) 0.030(3) 0.023(3) -0.003(2) 0.000(2) -0.002(2)
C29 0.031(3) 0.030(3) 0.026(3) -0.011(2) -0.004(2) -0.003(2)
N4 0.029(2) 0.042(3) 0.025(2) -0.015(2) 0.0005(19) -0.009(2)
O10 0.027(2) 0.037(2) 0.0253(19) -0.0047(16) -0.0012(15) -0.0075(17)
O4 0.027(2) 0.036(2) 0.034(2) -0.0171(18) -0.0028(16) -0.0013(17)
O1 0.038(2) 0.033(2) 0.0248(19) -0.0046(16) 0.0012(16) -0.0169(18)
O9 0.059(3) 0.039(3) 0.033(2) -0.0126(19) -0.002(2) -0.012(2)
O8 0.045(3) 0.054(3) 0.025(2) 0.0005(19) -0.0033(18) -0.006(2)
O5 0.054(3) 0.030(2) 0.048(3) -0.003(2) 0.015(2) -0.012(2)
O6 0.052(3) 0.049(3) 0.027(2) 0.0000(19) 0.0028(19) -0.013(2)
C34 0.021(2) 0.030(3) 0.022(2) -0.006(2) 0.0013(19) -0.008(2)
N3 0.032(3) 0.034(3) 0.033(3) 0.000(2) 0.007(2) -0.012(2)
C21 0.019(2) 0.042(3) 0.024(3) -0.014(2) 0.0026(19) -0.010(2)
C24 0.020(2) 0.038(3) 0.026(3) -0.017(2) 0.0026(19) -0.009(2)
C1 0.025(3) 0.029(3) 0.021(2) -0.007(2) 0.0028(19) -0.009(2)
C13 0.022(3) 0.038(3) 0.024(3) -0.005(2) -0.001(2) -0.014(2)
N1 0.032(3) 0.042(3) 0.024(2) -0.006(2) 0.0017(19) -0.003(2)
C4 0.021(2) 0.021(2) 0.025(3) -0.0035(19) 0.0000(19) -0.0039(19)
C10 0.024(3) 0.034(3) 0.024(3) -0.005(2) 0.002(2) -0.013(2)
C31 0.020(2) 0.034(3) 0.022(2) -0.010(2) 0.0008(19) -0.010(2)
C33 0.031(3) 0.038(3) 0.018(2) -0.006(2) -0.001(2) -0.015(2)
C5 0.027(3) 0.022(2) 0.035(3) -0.003(2) -0.001(2) -0.006(2)
C20 0.046(4) 0.043(3) 0.024(3) -0.002(2) -0.004(2) -0.020(3)
C6 0.034(3) 0.033(3) 0.034(3) -0.001(2) -0.001(2) -0.009(2)
C14 0.037(3) 0.040(3) 0.022(3) -0.003(2) 0.001(2) -0.018(3)
C2 0.062(5) 0.050(4) 0.026(3) -0.016(3) -0.008(3) -0.013(3)
C3 0.027(3) 0.066(5) 0.038(3) 0.007(3) 0.008(3) -0.008(3)
C19 0.064(5) 0.055(4) 0.024(3) -0.001(3) -0.005(3) -0.030(4)
O7 0.035(2) 0.0259(19) 0.0241(18) -0.0018(14) -0.0018(15) -0.0151(16)
C11 0.020(2) 0.023(2) 0.025(3) -0.0044(19) 0.0001(19) -0.0040(19)
C16 0.076(6) 0.049(4) 0.034(4) -0.008(3) -0.001(3) -0.011(4)
C18 0.101(7) 0.073(6) 0.024(3) -0.006(3) -0.002(4) -0.037(5)
C17 0.106(8) 0.064(6) 0.042(4) -0.016(4) 0.003(5) -0.014(5)
C12 0.026(3) 0.042(3) 0.030(3) 0.000(2) 0.001(2) -0.013(2)
C22 0.027(3) 0.042(3) 0.033(3) -0.011(2) 0.005(2) -0.014(2)
C32 0.021(3) 0.047(3) 0.035(3) -0.014(3) 0.006(2) -0.017(2)
C23 0.036(3) 0.052(4) 0.029(3) -0.009(3) -0.006(2) -0.006(3)
C15 0.032(3) 0.046(4) 0.025(3) 0.001(2) -0.005(2) 0.000(3)
N2 0.089(5) 0.069(5) 0.026(3) 0.006(3) -0.010(3) -0.036(4)
O12 0.114(6) 0.090(5) 0.022(2) 0.005(3) -0.008(3) -0.051(4)
O11 0.270(14) 0.049(4) 0.036(3) 0.008(3) -0.029(5) -0.019(6)

loop_
_atom_type_symbol
_atom_type_description
_atom_type_scat_dispersion_real
_atom_type_scat_dispersion_imag
_atom_type_scat_source
C C 0.0181 0.0091 'International Tables Vol C Tables 4.2.6.8 and 6.1.1.4'
H H 0.0000 0.0000 'International Tables Vol C Tables 4.2.6.8 and 6.1.1.4'
N N 0.0311 0.0180 'International Tables Vol C Tables 4.2.6.8 and 6.1.1.4'
O O 0.0492 0.0322 'International Tables Vol C Tables 4.2.6.8 and 6.1.1.4'
S S 0.3331 0.5567 'International Tables Vol C Tables 4.2.6.8 and 6.1.1.4'
Ag Ag 0.1306 4.2820 'International Tables Vol C Tables 4.2.6.8 and 6.1.1.4'

loop_
_geom_angle_atom_site_label_1
_geom_angle_atom_site_label_2
_geom_angle_atom_site_label_3
_geom_angle
_geom_angle_site_symmetry_1
_geom_angle_site_symmetry_3
C1 Ag1 C10 168.0(2) . .
C31 Ag2 C21 167.0(2) . .
C21 S3 C23 102.2(3) . .
C21 S3 C22 103.6(3) . .
C23 S3 C22 101.1(3) . .
C31 S4 C32 106.2(3) . .
C31 S4 C33 100.5(3) . .
C32 S4 C33 101.0(3) . .
C10 S2 C15 102.9(3) . .
C10 S2 C12 103.0(3) . .
C15 S2 C12 101.1(3) . .
C1 S1 C2 101.7(3) . .
C1 S1 C3 105.3(3) . .
C2 S1 C3 101.0(4) . .
C26 C25 C30 119.8(5) . .
C26 C25 C24 117.1(5) . .
C30 C25 C24 123.1(5) . .
C29 C30 C25 120.2(5) . .
C8 C9 C4 117.2(5) . .
C40 C39 C36 123.5(5) . .
C40 C39 N4 117.9(5) . .
C36 C39 N4 118.6(5) . .
C37 C35 C36 120.0(5) . .
C37 C35 C34 122.6(5) . .
C36 C35 C34 117.4(5) . .
C35 C37 C38 120.8(5) . .
C8 C7 C6 118.0(5) . .
C39 C36 C35 117.3(5) . .
C25 C26 C27 118.7(5) . .
C28 C27 C26 123.1(5) . .
C28 C27 N3 118.3(5) . .
C26 C27 N3 118.5(5) . .
C38 C40 C39 118.4(5) . .
C40 C38 C37 119.9(5) . .
C27 C28 C29 117.6(5) . .
C7 C8 C9 124.2(5) . .
C7 C8 N1 118.4(5) . .
C9 C8 N1 117.4(5) . .
C30 C29 C28 120.5(5) . .
O2 N4 O3 124.1(5) . .
O2 N4 C39 118.6(5) . .
O3 N4 C39 117.3(5) . .
O1 C34 C31 123.5(5) . .
O1 C34 C35 120.1(5) . .
C31 C34 C35 116.4(5) . .
O6 N3 O5 123.6(5) . .
O6 N3 C27 118.8(5) . .
O5 N3 C27 117.6(5) . .
C24 C21 S3 112.0(4) . .
C24 C21 Ag2 98.7(4) . .
S3 C21 Ag2 113.1(3) . .
O4 C24 C21 123.9(5) . .
O4 C24 C25 117.7(5) . .
C21 C24 C25 118.3(5) . .
C11 C1 S1 110.0(4) . .
C11 C1 Ag1 102.0(3) . .
S1 C1 Ag1 110.7(3) . .
O10 C13 C10 123.0(5) . .
O10 C13 C14 118.7(5) . .
C10 C13 C14 118.3(5) . .
O9 N1 O8 123.9(6) . .
O9 N1 C8 118.4(5) . .
O8 N1 C8 117.8(5) . .
C5 C4 C9 120.0(5) . .
C5 C4 C11 123.0(5) . .
C9 C4 C11 116.9(5) . .
C13 C10 S2 109.3(4) . .
C13 C10 Ag1 104.1(4) . .
S2 C10 Ag1 109.4(3) . .
C34 C31 S4 110.1(4) . .
C34 C31 Ag2 106.9(3) . .
S4 C31 Ag2 106.2(2) . .
C4 C5 C6 120.2(6) . .
C14 C20 C19 118.4(6) . .
C7 C6 C5 120.4(6) . .
C20 C14 C16 119.9(6) . .
C20 C14 C13 116.7(6) . .
C16 C14 C13 123.4(6) . .
C18 C19 C20 123.3(7) . .
C18 C19 N2 119.4(6) . .
C20 C19 N2 117.3(7) . .
O7 C11 C1 122.3(5) . .
O7 C11 C4 119.5(5) . .
C1 C11 C4 118.2(5) . .
C17 C16 C14 120.0(8) . .
C19 C18 C17 118.0(7) . .
C16 C17 C18 120.5(9) . .
O11 N2 O12 122.2(8) . .
O11 N2 C19 119.0(6) . .
O12 N2 C19 118.8(8) . .
O18 N6 O16 121.6(8) . .
O18 N6 O17 120.4(8) . .
O16 N6 O17 117.9(8) . .
O19 N7 O20 107.6(12) . .
O19 N7 O21 133.1(13) . .
O20 N7 O21 119.2(12) . .
O27 N9 O25 110.9(19) . .
O27 N9 O26 134(2) . .
O25 N9 O26 115.0(19) . .
O24 N8 O22 122(2) . .
O24 N8 O23 114.4(19) . .
O22 N8 O23 124(2) . .
N5 N5 O13 80(3) 2_665 .
N5 N5 O15 80(3) 2_665 2_665
O13 N5 O15 24.0(11) . 2_665
N5 N5 O14 157(3) 2_665 .
O13 N5 O14 120.1(19) . .
O15 N5 O14 113.0(18) 2_665 .
N5 N5 O15 58(2) 2_665 .
O13 N5 O15 131.3(19) . .
O15 N5 O15 137.5(15) 2_665 .
O14 N5 O15 107.2(18) . .
N5 N5 O13 58(2) 2_665 2_665
O13 N5 O13 137.3(15) . 2_665
O15 N5 O13 131.6(18) 2_665 2_665
O14 N5 O13 101.7(18) . 2_665
O15 N5 O13 20.6(9) . 2_665
O13 O15 N5 78(4) 2_665 2_665
O13 O15 N5 79(4) 2_665 .
N5 O15 N5 42.5(15) 2_665 .
O15 O13 N5 78(4) 2_665 .
O15 O13 N5 80(4) 2_665 2_665
N5 O13 N5 42.7(15) . 2_665

loop_
_geom_bond_atom_site_label_1
_geom_bond_atom_site_label_2
_geom_bond_distance
_geom_bond_site_symmetry_2
Ag1 C1 2.194(5) .
Ag1 C10 2.200(5) .
Ag2 C31 2.179(5) .
Ag2 C21 2.182(5) .
S3 C21 1.760(5) .
S3 C23 1.791(7) .
S3 C22 1.794(6) .
S4 C31 1.768(5) .
S4 C32 1.794(6) .
S4 C33 1.796(5) .
S2 C10 1.772(6) .
S2 C15 1.795(6) .
S2 C12 1.798(6) .
S1 C1 1.771(6) .
S1 C2 1.797(7) .
S1 C3 1.798(7) .
O2 N4 1.215(7) .
O3 N4 1.226(7) .
C25 C26 1.380(8) .
C25 C30 1.401(8) .
C25 C24 1.511(7) .
C30 C29 1.393(8) .
C9 C8 1.384(8) .
C9 C4 1.407(8) .
C39 C40 1.387(8) .
C39 C36 1.391(7) .
C39 N4 1.473(7) .
C35 C37 1.395(8) .
C35 C36 1.401(7) .
C35 C34 1.510(7) .
C37 C38 1.396(8) .
C7 C8 1.367(9) .
C7 C6 1.379(9) .
C26 C27 1.387(8) .
C27 C28 1.381(8) .
C27 N3 1.464(7) .
C40 C38 1.381(9) .
C28 C29 1.394(8) .
C8 N1 1.480(8) .
O10 C13 1.248(7) .
O4 C24 1.254(7) .
O1 C34 1.224(7) .
O9 N1 1.226(7) .
O8 N1 1.231(7) .
O5 N3 1.236(7) .
O6 N3 1.223(7) .
C34 C31 1.467(7) .
C21 C24 1.446(8) .
C1 C11 1.444(7) .
C13 C10 1.439(8) .
C13 C14 1.511(8) .
C4 C5 1.385(8) .
C4 C11 1.506(7) .
C5 C6 1.404(8) .
C20 C14 1.388(9) .
C20 C19 1.390(9) .
C14 C16 1.409(10) .
C19 C18 1.370(13) .
C19 N2 1.464(10) .
O7 C11 1.243(7) .
C16 C17 1.387(11) .
C18 C17 1.403(13) .
N2 O11 1.206(11) .
N2 O12 1.232(8) .
N6 O18 1.214(8) .
N6 O16 1.222(8) .
N6 O17 1.223(8) .
N7 O19 1.251(13) .
N7 O20 1.267(14) .
N7 O21 1.307(13) .
N9 O27 1.230(16) .
N9 O25 1.235(17) .
N9 O26 1.251(16) .
N8 O24 1.199(17) .
N8 O22 1.232(16) .
N8 O23 1.242(17) .
O28 C41 1.58(2) .
N5 N5 0.90(3) 2_665
N5 O13 1.12(3) .
N5 O15 1.12(3) 2_665
N5 O14 1.24(2) .
N5 O15 1.31(3) .
N5 O13 1.30(3) 2_665
O15 O13 0.466(19) 2_665
O15 N5 1.12(3) 2_665
O13 O15 0.466(19) 2_665
O13 N5 1.30(3) 2_665
